data_7008848
loop_
_publ_author_name
'Jones, Jamie N.'
'Moore, Jennifer A.'
'Cowley, Alan H.'
'Macdonald, Charles L. B.'

_publ_section_title
;
 Group 14 triple-decker cations.
;
_journal_issue 24
_journal_name_full 'Dalton transactions (Cambridge, England : 2003)'
_journal_page_first 3846
_journal_page_last 3851
_journal_paper_doi 10.1039/b510337a
_journal_year 2005
_chemical_formula_moiety 'C24 B F20, C10 H15 Sn'
_chemical_formula_sum 'C34 H15 B F20 Sn'
_chemical_formula_weight 932.96
_space_group_IT_number 14
_symmetry_cell_setting monoclinic
_symmetry_space_group_name_Hall '-P 2ybc'
_symmetry_space_group_name_H-M 'P 1 21/c 1'
_atom_sites_solution_hydrogens geom
_atom_sites_solution_primary direct
_atom_sites_solution_secondary difmap
_audit_creation_method
;
manual editing of the .cif file
created by SHELXTL Ver. 6.10
;
_cell_angle_alpha 90
_cell_angle_beta 91.929(5)
_cell_angle_gamma 90
_cell_formula_units_Z 4
_cell_length_a 13.442(5)
_cell_length_b 14.160(5)
_cell_length_c 17.551(5)
_cell_measurement_temperature 153(2)
_cell_volume 3339(2)
_computing_cell_refinement 'Collect software, Nonius B.V. 1998'
_computing_data_collection 'Collect software, Nonius B.V. 1998'
_computing_data_reduction
;
DENZO and Scalepack (Otwinoski and Minor, 1997)
;
_computing_molecular_graphics 'XP SHELXTL/PC, Siemens Analytical'
_computing_structure_refinement 'XL SHELXTL/PC, Siemens Analytical'
_computing_structure_solution
;
SIR97 - Altomare A., Burla M.C., Camalli M., Cascarano G.L., Giacovazzo C.,
Guagliardi A., Moliterni A.G.G., Polidori G.,Spagna R.
;
_diffrn_ambient_temperature 153(2)
_diffrn_measured_fraction_theta_full 0.987
_diffrn_measured_fraction_theta_max 0.987
_diffrn_measurement_device_type 'Nonius Kappa CCD'
_diffrn_measurement_method \w-scan
_diffrn_radiation_monochromator graphite
_diffrn_radiation_source 'fine-focus sealed tube'
_diffrn_radiation_type MoK\a
_diffrn_radiation_wavelength 0.71069
_diffrn_reflns_av_R_equivalents 0.0226
_diffrn_reflns_av_sigmaI/netI 0.0388
_diffrn_reflns_limit_h_max 17
_diffrn_reflns_limit_h_min -17
_diffrn_reflns_limit_k_max 18
_diffrn_reflns_limit_k_min -18
_diffrn_reflns_limit_l_max 22
_diffrn_reflns_limit_l_min -22
_diffrn_reflns_number 13883
_diffrn_reflns_theta_full 27.47
_diffrn_reflns_theta_max 27.47
_diffrn_reflns_theta_min 3.09
_exptl_absorpt_coefficient_mu 0.904
_exptl_absorpt_correction_T_max 0.9071
_exptl_absorpt_correction_T_min 0.8615
_exptl_absorpt_correction_type multi-scan
_exptl_absorpt_process_details 'DENZO and Scalepack (Otwinoski and Minor, 1997)'
_exptl_crystal_colour yellow
_exptl_crystal_density_diffrn 1.856
_exptl_crystal_density_method 'not measured'
_exptl_crystal_description block
_exptl_crystal_F_000 1816
_exptl_crystal_size_max 0.17
_exptl_crystal_size_mid 0.11
_exptl_crystal_size_min 0.11
_refine_diff_density_max 0.313
_refine_diff_density_min -0.438
_refine_diff_density_rms 0.060
_refine_ls_extinction_coef 0.00084(13)
_refine_ls_extinction_expression Fc^*^=kFc[1+0.001xFc^2^\l^3^/sin(2\q)]^-1/4^
_refine_ls_extinction_method SHELXL
_refine_ls_goodness_of_fit_ref 1.010
_refine_ls_hydrogen_treatment constr
_refine_ls_matrix_type full
_refine_ls_number_parameters 511
_refine_ls_number_reflns 7559
_refine_ls_number_restraints 0
_refine_ls_restrained_S_all 1.010
_refine_ls_R_factor_all 0.0429
_refine_ls_R_factor_gt 0.0298
_refine_ls_shift/su_max 0.002
_refine_ls_shift/su_mean 0.000
_refine_ls_structure_factor_coef Fsqd
_refine_ls_weighting_details 'calc w=1/[\s^2^(Fo^2^)+(0.0149P)^2^+2.5780P] where P=(Fo^2^+2Fc^2^)/3'
_refine_ls_weighting_scheme calc
_refine_ls_wR_factor_gt 0.0562
_refine_ls_wR_factor_ref 0.0602
_reflns_number_gt 6237
_reflns_number_total 7559
_reflns_threshold_expression >2sigma(I)
_cod_data_source_file b510337a.txt
_cod_data_source_block Compound_1
_cod_depositor_comments
;
The following automatic conversions were performed:
'_symmetry_cell_setting' value 'Monoclinic' changed to 'monoclinic'
according to '/home/saulius/struct/CIF-dictionaries/cif_core.dic'
dictionary named 'cif_core.dic' version 2.4.1 from 2010-06-29.

Automatic conversion script
Id: cif_fix_enum 1527 2010-12-29 10:47:43Z saulius 
;
_cod_original_sg_symbol_Hall -P2ybc
_cod_original_sg_symbol_H-M P21/c
_cod_database_code 7008848

loop_
_symmetry_equiv_pos_as_xyz
'x, y, z'
'-x, y+1/2, -z+1/2'
'-x, -y, -z'
'x, -y-1/2, z-1/2'

loop_
_atom_site_label
_atom_site_type_symbol
_atom_site_fract_x
_atom_site_fract_y
_atom_site_fract_z
_atom_site_U_iso_or_equiv
_atom_site_adp_type
_atom_site_occupancy
_atom_site_symmetry_multiplicity
_atom_site_calc_flag
_atom_site_refinement_flags
_atom_site_disorder_assembly
_atom_site_disorder_group
C1 C 0.26095(16) 0.73962(16) 0.59730(12) 0.0270(5) Uani 1 1 d . . .
C2 C 0.31487(15) 0.76398(16) 0.66595(13) 0.0264(5) Uani 1 1 d . . .
C3 C 0.28830(17) 0.69851(16) 0.72390(13) 0.0293(5) Uani 1 1 d . . .
C4 C 0.21716(18) 0.63425(16) 0.69123(13) 0.0330(6) Uani 1 1 d . . .
C5 C 0.20012(18) 0.65951(17) 0.61317(13) 0.0338(6) Uani 1 1 d . . .
C6 C 0.27365(18) 0.78503(18) 0.52133(13) 0.0360(6) Uani 1 1 d . . .
H6A H 0.2835 0.8531 0.5281 0.054 Uiso 1 1 calc R . .
H6B H 0.2140 0.7739 0.4889 0.054 Uiso 1 1 calc R . .
H6C H 0.3318 0.7578 0.4972 0.054 Uiso 1 1 calc R . .
C7 C 0.39215(16) 0.84037(17) 0.67294(14) 0.0334(6) Uani 1 1 d . . .
H7A H 0.4566 0.8153 0.6580 0.050 Uiso 1 1 calc R . .
H7B H 0.3973 0.8624 0.7259 0.050 Uiso 1 1 calc R . .
H7C H 0.3730 0.8932 0.6395 0.050 Uiso 1 1 calc R . .
C8 C 0.33486(19) 0.6912(2) 0.80256(14) 0.0421(6) Uani 1 1 d . . .
H8A H 0.2830 0.6790 0.8393 0.063 Uiso 1 1 calc R . .
H8B H 0.3688 0.7505 0.8157 0.063 Uiso 1 1 calc R . .
H8C H 0.3831 0.6393 0.8041 0.063 Uiso 1 1 calc R . .
C9 C 0.1758(2) 0.54847(18) 0.72915(17) 0.0514(7) Uani 1 1 d . . .
H9A H 0.1050 0.5420 0.7149 0.077 Uiso 1 1 calc R . .
H9B H 0.1836 0.5552 0.7846 0.077 Uiso 1 1 calc R . .
H9C H 0.2118 0.4922 0.7127 0.077 Uiso 1 1 calc R . .
C10 C 0.1368(2) 0.6044(2) 0.55658(16) 0.0558(8) Uani 1 1 d . . .
H10A H 0.1756 0.5520 0.5365 0.084 Uiso 1 1 calc R . .
H10B H 0.1150 0.6459 0.5146 0.084 Uiso 1 1 calc R . .
H10C H 0.0784 0.5794 0.5818 0.084 Uiso 1 1 calc R . .
C20 C 0.24941(15) 0.26267(14) 0.79152(12) 0.0213(5) Uani 1 1 d . . .
C21 C 0.18348(16) 0.25359(16) 0.85072(13) 0.0286(5) Uani 1 1 d . . .
C22 C 0.18136(18) 0.31229(18) 0.91320(13) 0.0361(6) Uani 1 1 d . . .
C23 C 0.2484(2) 0.38468(18) 0.92016(14) 0.0391(6) Uani 1 1 d . . .
C24 C 0.31523(19) 0.39794(16) 0.86374(14) 0.0361(6) Uani 1 1 d . . .
C25 C 0.31418(16) 0.33787(15) 0.80126(13) 0.0268(5) Uani 1 1 d . . .
C30 C 0.30552(14) 0.09186(14) 0.77989(11) 0.0184(4) Uani 1 1 d . . .
C31 C 0.25587(14) 0.01606(15) 0.81117(12) 0.0212(4) Uani 1 1 d . . .
C32 C 0.29953(16) -0.04776(15) 0.86115(12) 0.0261(5) Uani 1 1 d . . .
C33 C 0.39815(17) -0.03887(15) 0.88285(13) 0.0285(5) Uani 1 1 d . . .
C34 C 0.45166(15) 0.03488(16) 0.85435(13) 0.0263(5) Uani 1 1 d . . .
C35 C 0.40455(15) 0.09759(14) 0.80551(12) 0.0210(4) Uani 1 1 d . . .
C40 C 0.32186(14) 0.20536(14) 0.65177(12) 0.0189(4) Uani 1 1 d . . .
C41 C 0.29812(15) 0.28586(15) 0.60963(12) 0.0221(5) Uani 1 1 d . . .
C42 C 0.34171(16) 0.31119(15) 0.54297(12) 0.0250(5) Uani 1 1 d . . .
C43 C 0.41328(15) 0.25345(16) 0.51365(12) 0.0255(5) Uani 1 1 d . . .
C44 C 0.43917(15) 0.17218(15) 0.55152(12) 0.0244(5) Uani 1 1 d . . .
C45 C 0.39339(14) 0.14954(14) 0.61840(12) 0.0211(4) Uani 1 1 d . . .
C50 C 0.14793(14) 0.15021(14) 0.68600(11) 0.0191(4) Uani 1 1 d . . .
C51 C 0.13531(14) 0.06621(15) 0.64608(12) 0.0211(5) Uani 1 1 d . . .
C52 C 0.04865(16) 0.03857(15) 0.60836(12) 0.0248(5) Uani 1 1 d . . .
C53 C -0.03154(15) 0.09873(17) 0.60610(12) 0.0283(5) Uani 1 1 d . . .
C54 C -0.02213(15) 0.18496(17) 0.64098(13) 0.0271(5) Uani 1 1 d . . .
C55 C 0.06511(15) 0.20857(15) 0.68020(12) 0.0222(5) Uani 1 1 d . . .
B B 0.25651(17) 0.17758(16) 0.72677(14) 0.0195(5) Uani 1 1 d . . .
F21 F 0.11584(10) 0.18267(10) 0.84864(8) 0.0376(3) Uani 1 1 d . . .
F22 F 0.11494(12) 0.29754(12) 0.96812(8) 0.0546(4) Uani 1 1 d . . .
F23 F 0.25037(13) 0.44111(11) 0.98179(8) 0.0581(5) Uani 1 1 d . . .
F24 F 0.38196(12) 0.46868(10) 0.86932(9) 0.0538(4) Uani 1 1 d . . .
F25 F 0.38282(9) 0.35733(9) 0.74886(8) 0.0336(3) Uani 1 1 d . . .
F31 F 0.15767(8) -0.00022(9) 0.79415(7) 0.0286(3) Uani 1 1 d . . .
F32 F 0.24541(10) -0.11958(9) 0.88880(8) 0.0390(3) Uani 1 1 d . . .
F33 F 0.44054(11) -0.10062(10) 0.93215(8) 0.0467(4) Uani 1 1 d . . .
F34 F 0.54819(9) 0.04612(10) 0.87502(8) 0.0405(3) Uani 1 1 d . . .
F35 F 0.46067(8) 0.17083(8) 0.78190(7) 0.0275(3) Uani 1 1 d . . .
F41 F 0.22708(9) 0.34503(9) 0.63448(7) 0.0303(3) Uani 1 1 d . . .
F42 F 0.31450(10) 0.39066(10) 0.50579(8) 0.0399(3) Uani 1 1 d . . .
F43 F 0.45721(10) 0.27658(10) 0.44834(7) 0.0378(3) Uani 1 1 d . . .
F44 F 0.50774(9) 0.11403(9) 0.52277(7) 0.0367(3) Uani 1 1 d . . .
F45 F 0.42225(9) 0.06651(8) 0.65035(7) 0.0276(3) Uani 1 1 d . . .
F51 F 0.21212(8) 0.00393(8) 0.64380(7) 0.0255(3) Uani 1 1 d . . .
F52 F 0.04108(10) -0.04709(9) 0.57512(8) 0.0360(3) Uani 1 1 d . . .
F53 F -0.11793(9) 0.07330(11) 0.57132(8) 0.0420(4) Uani 1 1 d . . .
F54 F -0.09967(9) 0.24576(11) 0.63780(8) 0.0393(3) Uani 1 1 d . . .
F55 F 0.06443(9) 0.29456(9) 0.71438(7) 0.0299(3) Uani 1 1 d . . .
Sn Sn 0.140003(11) 0.790682(11) 0.688857(9) 0.02999(7) Uani 1 1 d . . .

loop_
_atom_site_aniso_label
_atom_site_aniso_U_11
_atom_site_aniso_U_22
_atom_site_aniso_U_33
_atom_site_aniso_U_23
_atom_site_aniso_U_13
_atom_site_aniso_U_12
C1 0.0311(12) 0.0256(12) 0.0244(12) -0.0015(10) 0.0030(9) 0.0039(10)
C2 0.0259(11) 0.0268(12) 0.0266(12) -0.0023(10) 0.0029(9) 0.0120(10)
C3 0.0360(13) 0.0277(12) 0.0244(12) 0.0000(10) 0.0035(10) 0.0168(10)
C4 0.0475(14) 0.0213(12) 0.0305(13) 0.0016(10) 0.0090(11) 0.0097(11)
C5 0.0444(14) 0.0282(13) 0.0289(13) -0.0040(10) 0.0046(11) 0.0000(11)
C6 0.0419(14) 0.0388(14) 0.0272(13) 0.0049(11) 0.0004(10) -0.0029(12)
C7 0.0265(12) 0.0356(14) 0.0381(14) -0.0057(11) -0.0012(10) 0.0052(10)
C8 0.0469(15) 0.0510(16) 0.0283(14) 0.0040(12) 0.0000(11) 0.0194(13)
C9 0.083(2) 0.0265(13) 0.0455(17) 0.0063(12) 0.0191(15) 0.0043(14)
C10 0.074(2) 0.0529(18) 0.0401(16) -0.0089(14) 0.0015(14) -0.0262(16)
C20 0.0221(10) 0.0191(11) 0.0221(11) -0.0003(9) -0.0063(8) 0.0053(9)
C21 0.0314(12) 0.0288(12) 0.0255(12) -0.0010(10) -0.0017(9) 0.0083(11)
C22 0.0437(14) 0.0420(15) 0.0224(13) -0.0016(11) -0.0024(10) 0.0216(12)
C23 0.0586(16) 0.0331(14) 0.0243(13) -0.0119(11) -0.0168(12) 0.0261(13)
C24 0.0480(15) 0.0195(12) 0.0391(15) -0.0045(11) -0.0247(12) 0.0081(11)
C25 0.0307(12) 0.0234(12) 0.0256(12) 0.0020(10) -0.0090(9) 0.0071(10)
C30 0.0209(10) 0.0180(10) 0.0162(10) -0.0012(8) 0.0017(8) 0.0012(8)
C31 0.0205(10) 0.0237(11) 0.0194(11) -0.0023(9) 0.0006(8) -0.0003(9)
C32 0.0363(13) 0.0200(11) 0.0224(12) 0.0027(9) 0.0046(9) -0.0028(10)
C33 0.0384(13) 0.0223(12) 0.0244(12) 0.0042(10) -0.0041(10) 0.0091(10)
C34 0.0218(11) 0.0286(12) 0.0280(12) -0.0040(10) -0.0050(9) 0.0039(10)
C35 0.0213(11) 0.0186(11) 0.0231(11) -0.0015(9) 0.0012(8) -0.0017(9)
C40 0.0165(10) 0.0184(10) 0.0217(11) -0.0003(9) -0.0024(8) -0.0043(8)
C41 0.0199(10) 0.0213(11) 0.0250(12) -0.0009(9) -0.0007(8) 0.0022(9)
C42 0.0281(11) 0.0225(11) 0.0241(12) 0.0058(9) -0.0055(9) -0.0015(9)
C43 0.0265(11) 0.0320(12) 0.0182(11) 0.0023(10) 0.0014(9) -0.0093(10)
C44 0.0201(11) 0.0278(12) 0.0255(12) -0.0047(10) 0.0029(9) -0.0005(9)
C45 0.0196(10) 0.0188(11) 0.0247(12) 0.0010(9) -0.0006(8) -0.0018(9)
C50 0.0175(10) 0.0220(11) 0.0178(11) 0.0028(9) 0.0020(8) -0.0016(9)
C51 0.0206(11) 0.0219(11) 0.0210(11) 0.0041(9) 0.0023(8) 0.0024(9)
C52 0.0295(12) 0.0248(12) 0.0200(11) -0.0017(9) -0.0018(9) -0.0058(10)
C53 0.0184(11) 0.0424(14) 0.0238(12) 0.0012(11) -0.0049(9) -0.0052(10)
C54 0.0183(11) 0.0390(14) 0.0239(12) 0.0013(10) 0.0007(9) 0.0069(10)
C55 0.0196(10) 0.0261(12) 0.0208(11) -0.0018(9) 0.0015(8) 0.0008(9)
B 0.0187(11) 0.0189(12) 0.0210(13) 0.0005(10) 0.0013(9) 0.0002(10)
F21 0.0369(7) 0.0442(8) 0.0325(8) -0.0018(6) 0.0120(6) -0.0006(7)
F22 0.0664(10) 0.0698(11) 0.0283(8) -0.0058(8) 0.0137(7) 0.0270(9)
F23 0.0893(12) 0.0478(9) 0.0351(9) -0.0224(7) -0.0267(8) 0.0346(9)
F24 0.0716(10) 0.0268(8) 0.0608(11) -0.0110(7) -0.0306(8) -0.0041(7)
F25 0.0334(7) 0.0269(7) 0.0399(8) 0.0017(6) -0.0075(6) -0.0079(6)
F31 0.0230(6) 0.0327(7) 0.0300(7) 0.0057(6) 0.0006(5) -0.0081(5)
F32 0.0491(8) 0.0286(7) 0.0396(8) 0.0141(6) 0.0034(6) -0.0077(6)
F33 0.0516(9) 0.0395(8) 0.0482(9) 0.0198(7) -0.0115(7) 0.0100(7)
F34 0.0256(7) 0.0460(8) 0.0487(9) 0.0058(7) -0.0132(6) 0.0043(6)
F35 0.0205(6) 0.0266(7) 0.0352(7) 0.0041(6) -0.0030(5) -0.0061(5)
F41 0.0315(7) 0.0276(7) 0.0320(7) 0.0051(6) 0.0031(5) 0.0110(6)
F42 0.0508(8) 0.0352(8) 0.0339(8) 0.0178(6) 0.0034(6) 0.0075(7)
F43 0.0435(8) 0.0462(9) 0.0245(7) 0.0066(6) 0.0112(6) -0.0041(7)
F44 0.0359(7) 0.0390(8) 0.0363(8) -0.0014(6) 0.0164(6) 0.0069(6)
F45 0.0298(6) 0.0216(6) 0.0317(7) 0.0040(5) 0.0079(5) 0.0062(5)
F51 0.0268(6) 0.0227(6) 0.0267(7) -0.0028(5) -0.0019(5) 0.0047(5)
F52 0.0429(8) 0.0290(7) 0.0352(8) -0.0061(6) -0.0126(6) -0.0049(6)
F53 0.0252(7) 0.0591(9) 0.0408(8) -0.0068(7) -0.0135(6) -0.0057(7)
F54 0.0218(7) 0.0552(9) 0.0405(8) -0.0083(7) -0.0064(6) 0.0157(6)
F55 0.0250(6) 0.0289(7) 0.0357(8) -0.0077(6) -0.0011(5) 0.0082(5)
Sn 0.02823(10) 0.02815(10) 0.03386(11) 0.00574(7) 0.00498(6) 0.00677(7)

loop_
_atom_type_symbol
_atom_type_description
_atom_type_scat_dispersion_real
_atom_type_scat_dispersion_imag
_atom_type_scat_source
C C 0.0033 0.0016 'International Tables Vol C Tables 4.2.6.8 and 6.1.1.4'
H H 0.0000 0.0000 'International Tables Vol C Tables 4.2.6.8 and 6.1.1.4'
B B 0.0013 0.0007 'International Tables Vol C Tables 4.2.6.8 and 6.1.1.4'
F F 0.0171 0.0103 'International Tables Vol C Tables 4.2.6.8 and 6.1.1.4'
Si Si 0.0817 0.0704 'International Tables Vol C Tables 4.2.6.8 and 6.1.1.4'
Sn Sn -0.6537 1.4246 'International Tables Vol C Tables 4.2.6.8 and 6.1.1.4'

loop_
_geom_angle_atom_site_label_1
_geom_angle_atom_site_label_2
_geom_angle_atom_site_label_3
_geom_angle
_geom_angle_site_symmetry_1
_geom_angle_site_symmetry_3
_geom_angle_publ_flag
C2 C1 C5 107.7(2) . . ?
C2 C1 C6 125.4(2) . . ?
C5 C1 C6 126.7(2) . . ?
C2 C1 Sn 72.69(12) . . ?
C5 C1 Sn 73.04(13) . . ?
C6 C1 Sn 124.04(16) . . ?
C1 C2 C3 108.2(2) . . ?
C1 C2 C7 125.0(2) . . ?
C3 C2 C7 126.7(2) . . ?
C1 C2 Sn 73.17(12) . . ?
C3 C2 Sn 73.55(12) . . ?
C7 C2 Sn 123.04(15) . . ?
C4 C3 C2 107.9(2) . . ?
C4 C3 C8 125.4(2) . . ?
C2 C3 C8 126.4(2) . . ?
C4 C3 Sn 73.11(13) . . ?
C2 C3 Sn 72.30(12) . . ?
C8 C3 Sn 125.45(15) . . ?
C3 C4 C5 108.0(2) . . ?
C3 C4 C9 126.3(2) . . ?
C5 C4 C9 125.4(2) . . ?
C3 C4 Sn 72.98(12) . . ?
C5 C4 Sn 72.68(13) . . ?
C9 C4 Sn 125.27(17) . . ?
C4 C5 C1 108.1(2) . . ?
C4 C5 C10 124.9(2) . . ?
C1 C5 C10 126.7(2) . . ?
C4 C5 Sn 73.33(13) . . ?
C1 C5 Sn 72.79(13) . . ?
C10 C5 Sn 124.36(19) . . ?
C1 C6 H6A 109.5 . . ?
C1 C6 H6B 109.5 . . ?
H6A C6 H6B 109.5 . . ?
C1 C6 H6C 109.5 . . ?
H6A C6 H6C 109.5 . . ?
H6B C6 H6C 109.5 . . ?
C2 C7 H7A 109.5 . . ?
C2 C7 H7B 109.5 . . ?
H7A C7 H7B 109.5 . . ?
C2 C7 H7C 109.5 . . ?
H7A C7 H7C 109.5 . . ?
H7B C7 H7C 109.5 . . ?
C3 C8 H8A 109.5 . . ?
C3 C8 H8B 109.5 . . ?
H8A C8 H8B 109.5 . . ?
C3 C8 H8C 109.5 . . ?
H8A C8 H8C 109.5 . . ?
H8B C8 H8C 109.5 . . ?
C4 C9 H9A 109.5 . . ?
C4 C9 H9B 109.5 . . ?
H9A C9 H9B 109.5 . . ?
C4 C9 H9C 109.5 . . ?
H9A C9 H9C 109.5 . . ?
H9B C9 H9C 109.5 . . ?
C5 C10 H10A 109.5 . . ?
C5 C10 H10B 109.5 . . ?
H10A C10 H10B 109.5 . . ?
C5 C10 H10C 109.5 . . ?
H10A C10 H10C 109.5 . . ?
H10B C10 H10C 109.5 . . ?
C25 C20 C21 113.1(2) . . ?
C25 C20 B 126.36(19) . . ?
C21 C20 B 119.70(19) . . ?
F21 C21 C22 115.9(2) . . ?
F21 C21 C20 119.43(19) . . ?
C22 C21 C20 124.6(2) . . ?
F22 C22 C23 120.1(2) . . ?
F22 C22 C21 120.4(2) . . ?
C23 C22 C21 119.5(2) . . ?
F23 C23 C22 120.8(2) . . ?
F23 C23 C24 120.2(3) . . ?
C22 C23 C24 118.9(2) . . ?
F24 C24 C23 120.0(2) . . ?
F24 C24 C25 120.2(2) . . ?
C23 C24 C25 119.8(2) . . ?
F25 C25 C20 120.93(19) . . ?
F25 C25 C24 115.0(2) . . ?
C20 C25 C24 124.0(2) . . ?
C31 C30 C35 112.62(18) . . ?
C31 C30 B 127.11(17) . . ?
C35 C30 B 119.83(17) . . ?
F31 C31 C32 114.67(18) . . ?
F31 C31 C30 121.30(18) . . ?
C32 C31 C30 124.03(19) . . ?
F32 C32 C33 119.76(19) . . ?
F32 C32 C31 120.00(19) . . ?
C33 C32 C31 120.24(19) . . ?
F33 C33 C32 120.3(2) . . ?
F33 C33 C34 120.9(2) . . ?
C32 C33 C34 118.81(19) . . ?
F34 C34 C33 120.31(19) . . ?
F34 C34 C35 120.79(19) . . ?
C33 C34 C35 118.89(19) . . ?
F35 C35 C34 115.83(17) . . ?
F35 C35 C30 118.78(18) . . ?
C34 C35 C30 125.39(19) . . ?
C45 C40 C41 113.07(18) . . ?
C45 C40 B 126.43(18) . . ?
C41 C40 B 119.98(17) . . ?
F41 C41 C42 116.01(18) . . ?
F41 C41 C40 119.21(18) . . ?
C42 C41 C40 124.78(19) . . ?
F42 C42 C41 120.98(19) . . ?
F42 C42 C43 119.86(19) . . ?
C41 C42 C43 119.15(19) . . ?
F43 C43 C44 120.40(19) . . ?
F43 C43 C42 120.4(2) . . ?
C44 C43 C42 119.21(19) . . ?
F44 C44 C43 119.90(19) . . ?
F44 C44 C45 120.44(19) . . ?
C43 C44 C45 119.65(19) . . ?
F45 C45 C44 115.08(18) . . ?
F45 C45 C40 120.80(18) . . ?
C44 C45 C40 124.11(19) . . ?
C55 C50 C51 112.91(18) . . ?
C55 C50 B 126.00(18) . . ?
C51 C50 B 120.77(17) . . ?
F51 C51 C52 115.62(18) . . ?
F51 C51 C50 119.39(18) . . ?
C52 C51 C50 124.98(19) . . ?
F52 C52 C53 119.85(19) . . ?
F52 C52 C51 120.93(19) . . ?
C53 C52 C51 119.2(2) . . ?
F53 C53 C54 120.5(2) . . ?
F53 C53 C52 120.8(2) . . ?
C54 C53 C52 118.64(19) . . ?
F54 C54 C53 119.33(19) . . ?
F54 C54 C55 120.5(2) . . ?
C53 C54 C55 120.2(2) . . ?
F55 C55 C54 114.79(18) . . ?
F55 C55 C50 121.28(18) . . ?
C54 C55 C50 123.9(2) . . ?
C50 B C40 101.33(16) . . ?
C50 B C30 113.70(17) . . ?
C40 B C30 114.26(16) . . ?
C50 B C20 113.38(16) . . ?
C40 B C20 114.59(17) . . ?
C30 B C20 100.23(16) . . ?
C2 Sn C1 34.15(7) . . ?
C2 Sn C5 56.66(8) . . ?
C1 Sn C5 34.17(8) . . ?
C2 Sn C3 34.15(8) . . ?
C1 Sn C3 56.65(8) . . ?
C5 Sn C3 56.47(8) . . ?
C2 Sn C4 56.59(8) . . ?
C1 Sn C4 56.62(8) . . ?
C5 Sn C4 33.99(8) . . ?
C3 Sn C4 33.92(8) . . ?

loop_
_geom_bond_atom_site_label_1
_geom_bond_atom_site_label_2
_geom_bond_distance
_geom_bond_site_symmetry_2
_geom_bond_publ_flag
C1 C2 1.427(3) . ?
C1 C5 1.431(3) . ?
C1 C6 1.495(3) . ?
C1 Sn 2.434(2) . ?
C2 C3 1.430(3) . ?
C2 C7 1.502(3) . ?
C2 Sn 2.428(2) . ?
C3 C4 1.426(3) . ?
C3 C8 1.500(3) . ?
C3 Sn 2.444(2) . ?
C4 C5 1.427(3) . ?
C4 C9 1.501(3) . ?
C4 Sn 2.446(2) . ?
C5 C10 1.505(4) . ?
C5 Sn 2.437(2) . ?
C6 H6A 0.9800 . ?
C6 H6B 0.9800 . ?
C6 H6C 0.9800 . ?
C7 H7A 0.9800 . ?
C7 H7B 0.9800 . ?
C7 H7C 0.9800 . ?
C8 H8A 0.9800 . ?
C8 H8B 0.9800 . ?
C8 H8C 0.9800 . ?
C9 H9A 0.9800 . ?
C9 H9B 0.9800 . ?
C9 H9C 0.9800 . ?
C10 H10A 0.9800 . ?
C10 H10B 0.9800 . ?
C10 H10C 0.9800 . ?
C20 C25 1.382(3) . ?
C20 C21 1.394(3) . ?
C20 B 1.661(3) . ?
C21 F21 1.354(3) . ?
C21 C22 1.377(3) . ?
C22 F22 1.352(3) . ?
C22 C23 1.367(4) . ?
C23 F23 1.344(3) . ?
C23 C24 1.372(4) . ?
C24 F24 1.346(3) . ?
C24 C25 1.388(3) . ?
C25 F25 1.353(3) . ?
C30 C31 1.387(3) . ?
C30 C35 1.393(3) . ?
C30 B 1.654(3) . ?
C31 F31 1.363(2) . ?
C31 C32 1.377(3) . ?
C32 F32 1.350(2) . ?
C32 C33 1.373(3) . ?
C33 F33 1.343(2) . ?
C33 C34 1.372(3) . ?
C34 F34 1.345(2) . ?
C34 C35 1.374(3) . ?
C35 F35 1.356(2) . ?
C40 C45 1.389(3) . ?
C40 C41 1.390(3) . ?
C40 B 1.654(3) . ?
C41 F41 1.354(2) . ?
C41 C42 1.374(3) . ?
C42 F42 1.345(2) . ?
C42 C43 1.376(3) . ?
C43 F43 1.347(2) . ?
C43 C44 1.368(3) . ?
C44 F44 1.347(2) . ?
C44 C45 1.381(3) . ?
C45 F45 1.354(2) . ?
C50 C55 1.388(3) . ?
C50 C51 1.388(3) . ?
C50 B 1.650(3) . ?
C51 F51 1.359(2) . ?
C51 C52 1.377(3) . ?
C52 F52 1.348(2) . ?
C52 C53 1.373(3) . ?
C53 F53 1.343(2) . ?
C53 C54 1.370(3) . ?
C54 F54 1.352(2) . ?
C54 C55 1.381(3) . ?
C55 F55 1.357(2) . ?
